data_7200971
loop_
_publ_author_name
'Destro, Riccardo'
'Ortoleva, Emanuele'
'Soave, Raffaella'
'Loconte, Laura'
'Lo Presti, Leonardo'

_publ_section_title
;
 Detection and kinetics of the single-crystal to single-crystal
 complete transformation of a thiiranium ion into thietanium ion
;
_journal_issue 33
_journal_name_full 'Physical Chemistry Chemical Physics'
_journal_page_first 7181
_journal_page_last 7188
_journal_paper_doi 10.1039/b901928f
_journal_volume 11
_journal_year 2009
_chemical_formula_sum 'C11 H23 B F4 S'
_chemical_formula_weight 274.16
_chemical_name_systematic
; 
 ? 
;
_space_group_IT_number 61
_symmetry_cell_setting orthorhombic
_symmetry_space_group_name_Hall '-P 2ac 2ab'
_symmetry_space_group_name_H-M 'P b c a'
_atom_sites_solution_hydrogens geom
_atom_sites_solution_primary direct
_atom_sites_solution_secondary difmap
_audit_creation_method SHELXL-97
_cell_angle_alpha 90.00
_cell_angle_beta 90.00
_cell_angle_gamma 90.00
_cell_formula_units_Z 8
_cell_length_a 13.626(4)
_cell_length_b 11.655(4)
_cell_length_c 18.899(7)
_cell_measurement_reflns_used 86
_cell_measurement_temperature 293(2)
_cell_measurement_theta_max 11.64
_cell_measurement_theta_min 2.96
_cell_volume 3001.4(18)
_computing_cell_refinement 'Siemens XSCANS'
_computing_data_collection 'Siemens XSCANS'
_computing_data_reduction 'Siemens XSCANS'
_computing_molecular_graphics
;
Brandenburg, K.; Putz, H. Diamond - Crystal and Molecular 
Structure Visualization 3.1d; Crystal Impact GbR: Bonn, 
2006; http://www.crystalimpact.com/diamond.
;
_computing_structure_refinement 'SHELXL-97 (Sheldrick, 1997)'
_computing_structure_solution 'SHELXS-97 (Sheldrick, 1990)'
_diffrn_ambient_temperature 293(2)
_diffrn_measured_fraction_theta_full 0.998
_diffrn_measured_fraction_theta_max 0.998
_diffrn_measurement_device_type 'Siemens P4'
_diffrn_measurement_method '2\q/\w scans'
_diffrn_radiation_monochromator graphite
_diffrn_radiation_source 'fine-focus sealed tube'
_diffrn_radiation_type MoK\a
_diffrn_radiation_wavelength 0.71073
_diffrn_reflns_av_R_equivalents 0.2102
_diffrn_reflns_av_sigmaI/netI 0.2264
_diffrn_reflns_limit_h_max 13
_diffrn_reflns_limit_h_min -8
_diffrn_reflns_limit_k_max 11
_diffrn_reflns_limit_k_min -11
_diffrn_reflns_limit_l_max 18
_diffrn_reflns_limit_l_min -12
_diffrn_reflns_number 7343
_diffrn_reflns_theta_full 19.98
_diffrn_reflns_theta_max 19.98
_diffrn_reflns_theta_min 2.16
_exptl_absorpt_coefficient_mu 0.236
_exptl_absorpt_correction_type none
_exptl_crystal_colour colourless
_exptl_crystal_density_diffrn 1.213
_exptl_crystal_density_method 'not measured'
_exptl_crystal_description prism
_exptl_crystal_F_000 1168
_exptl_crystal_size_max 0.32
_exptl_crystal_size_mid 0.25
_exptl_crystal_size_min 0.04
_refine_diff_density_max 0.292
_refine_diff_density_min -0.184
_refine_diff_density_rms 0.045
_refine_ls_extinction_method none
_refine_ls_goodness_of_fit_ref 0.993
_refine_ls_hydrogen_treatment constr
_refine_ls_matrix_type full
_refine_ls_number_parameters 191
_refine_ls_number_reflns 1396
_refine_ls_number_restraints 111
_refine_ls_restrained_S_all 0.969
_refine_ls_R_factor_all 0.3009
_refine_ls_R_factor_gt 0.0942
_refine_ls_shift/su_max 0.003
_refine_ls_shift/su_mean 0.000
_refine_ls_structure_factor_coef Fsqd
_refine_ls_weighting_details 'w=1/[\s^2^(Fo^2^)+(0.0600P)^2^+0.0000P] where P=(Fo^2^+2Fc^2^)/3'
_refine_ls_weighting_scheme calc
_refine_ls_wR_factor_gt 0.1435
_refine_ls_wR_factor_ref 0.2054
_reflns_number_gt 430
_reflns_number_total 1396
_reflns_threshold_expression >2sigma(I)
_cod_data_source_file b901928f.txt
_cod_data_source_block setB1
_cod_depositor_comments
;
The following automatic conversions were performed:

'_refine_ls_weighting_scheme' value 'calc
w=1/[\s^2^(Fo^2^)+(0.0600P)^2^+0.0000P] where P=(Fo^2^+2Fc^2^)/3' was
changed to 'calc'. New tag '_refine_ls_weighting_details' was
created. The value of the new tag was set to
'w=1/[\s^2^(Fo^2^)+(0.0600P)^2^+0.0000P] where P=(Fo^2^+2Fc^2^)/3'.

Automatic conversion script
Id: cif_fix_values 3143 2015-03-26 13:38:13Z robertas 
;
_cod_original_sg_symbol_H-M Pbca
_cod_database_code 7200971

loop_
_symmetry_equiv_pos_as_xyz
'x, y, z'
'-x+1/2, -y, z+1/2'
'-x, y+1/2, -z+1/2'
'x+1/2, -y+1/2, -z'
'-x, -y, -z'
'x-1/2, y, -z-1/2'
'x, -y-1/2, z-1/2'
'-x-1/2, y-1/2, z'

loop_
_atom_site_label
_atom_site_type_symbol
_atom_site_fract_x
_atom_site_fract_y
_atom_site_fract_z
_atom_site_U_iso_or_equiv
_atom_site_adp_type
_atom_site_occupancy
_atom_site_calc_flag
_atom_site_refinement_flags
_atom_site_disorder_assembly
_atom_site_disorder_group
B1 B 0.9133(8) 0.2724(10) 0.3563(6) 0.110(10) Uani 1 d D . .
F1A F 0.9589(12) 0.2087(13) 0.4059(6) 0.179(8) Uani 0.70 d PD . .
F2A F 0.8525(13) 0.3477(12) 0.3897(9) 0.162(8) Uani 0.70 d PD . .
F3A F 0.9808(10) 0.3332(12) 0.3192(7) 0.133(6) Uani 0.70 d PD . .
F4A F 0.8600(12) 0.2075(14) 0.3117(7) 0.165(7) Uani 0.70 d PD . .
F1B1 F 0.926(3) 0.196(3) 0.3032(19) 0.09(3) Uiso 0.15 d PD . .
F2B1 F 0.999(2) 0.329(3) 0.364(2) 0.046(18) Uiso 0.15 d PD . .
F3B1 F 0.843(2) 0.346(3) 0.339(2) 0.08(2) Uiso 0.15 d PD . .
F4B1 F 0.892(3) 0.217(4) 0.4158(16) 0.07(2) Uiso 0.15 d PD . .
F1B2 F 0.883(4) 0.175(3) 0.388(3) 0.13(3) Uiso 0.15 d PD . .
F2B2 F 0.900(5) 0.360(3) 0.401(2) 0.21(7) Uiso 0.15 d PD . .
F3B2 F 1.0087(15) 0.262(5) 0.341(3) 0.14(4) Uiso 0.15 d PD . .
F4B2 F 0.861(3) 0.289(4) 0.2977(16) 0.052(17) Uiso 0.15 d PD . .
C3 C -0.0645(10) 0.1477(10) 0.6405(5) 0.066(4) Uani 1 d . . .
H3 H -0.0605 0.1822 0.6877 0.098 Uiso 1 calc . A 1
C5 C -0.1595(10) 0.0853(13) 0.6265(7) 0.056(4) Uani 1 d . . .
C7 C -0.2407(8) 0.1732(10) 0.6356(5) 0.089(5) Uani 1 d . . .
H7A H -0.3032 0.1368 0.6289 0.133 Uiso 1 calc R . .
H7B H -0.2327 0.2332 0.6013 0.133 Uiso 1 calc R . .
H7C H -0.2375 0.2051 0.6823 0.133 Uiso 1 calc R . .
C9 C -0.1652(9) -0.0112(10) 0.6815(6) 0.110(5) Uani 1 d . . .
H9A H -0.1121 -0.0639 0.6742 0.165 Uiso 1 calc R . .
H9B H -0.2266 -0.0510 0.6766 0.165 Uiso 1 calc R . .
H9C H -0.1607 0.0209 0.7282 0.165 Uiso 1 calc R . .
C11 C -0.1613(8) 0.0324(9) 0.5524(6) 0.099(5) Uani 1 d . . .
H11A H -0.1622 0.0923 0.5176 0.148 Uiso 1 calc R . .
H11B H -0.2188 -0.0144 0.5474 0.148 Uiso 1 calc R . .
H11C H -0.1038 -0.0141 0.5459 0.148 Uiso 1 calc R . .
S1A S 0.0492(5) 0.0660(10) 0.6137(3) 0.070(3) Uiso 0.70(3) d P B 1
C1A C 0.1338(15) 0.0716(16) 0.6791(12) 0.078(8) Uiso 0.70(3) d P B 1
H1AA H 0.1353 -0.0005 0.7036 0.116 Uiso 0.70(3) calc PR B 1
H1BA H 0.1168 0.1316 0.7117 0.116 Uiso 0.70(3) calc PR B 1
H1CA H 0.1972 0.0870 0.6591 0.116 Uiso 0.70(3) calc PR B 1
C2A C -0.0080(17) 0.208(2) 0.5872(9) 0.055(9) Uiso 0.70(3) d P B 1
H2A H -0.0393 0.2027 0.5406 0.082 Uiso 0.70 calc P B 1
C4A C 0.0370(18) 0.322(2) 0.5987(10) 0.071(9) Uiso 0.70(3) d P B 1
C6A C 0.072(2) 0.3531(18) 0.6726(11) 0.117(10) Uiso 0.70(3) d P B 1
H6AA H 0.0984 0.4294 0.6725 0.176 Uiso 0.70(3) calc PR B 1
H6BA H 0.1216 0.2998 0.6873 0.176 Uiso 0.70(3) calc PR B 1
H6CA H 0.0175 0.3495 0.7049 0.176 Uiso 0.70(3) calc PR B 1
C8A C -0.0496(14) 0.3992(17) 0.5756(14) 0.104(8) Uiso 0.70(3) d P B 1
H8AA H -0.0326 0.4783 0.5828 0.156 Uiso 0.70(3) calc PR B 1
H8BA H -0.1065 0.3806 0.6032 0.156 Uiso 0.70(3) calc PR B 1
H8CA H -0.0634 0.3864 0.5264 0.156 Uiso 0.70(3) calc PR B 1
C10A C 0.1237(15) 0.336(2) 0.5512(12) 0.104(9) Uiso 0.70(3) d P B 1
H10A H 0.1784 0.2942 0.5706 0.156 Uiso 0.70(3) calc PR B 1
H20A H 0.1403 0.4153 0.5472 0.156 Uiso 0.70(3) calc PR B 1
H30A H 0.1083 0.3056 0.5052 0.156 Uiso 0.70(3) calc PR B 1
S1B S 0.0675(16) 0.115(3) 0.6164(9) 0.092(8) Uiso 0.30(3) d P B 2
C1B C 0.120(3) 0.086(3) 0.710(2) 0.026(14) Uiso 0.30(3) d P B 2
H1AB H 0.1245 0.0049 0.7183 0.039 Uiso 0.30(3) calc PR B 2
H1BB H 0.0773 0.1195 0.7452 0.039 Uiso 0.30(3) calc PR B 2
H1CB H 0.1840 0.1199 0.7143 0.039 Uiso 0.30(3) calc PR B 2
C2B C -0.034(5) 0.268(6) 0.594(2) 0.09(2) Uiso 0.30(3) d P B 2
H2B H -0.0498 0.2564 0.5438 0.136 Uiso 0.30 calc P B 2
C4B C 0.078(4) 0.266(5) 0.603(2) 0.08(2) Uiso 0.30(3) d P B 2
C8B C -0.075(3) 0.397(3) 0.620(3) 0.081(18) Uiso 0.30(3) d P B 2
H8AB H -0.0245 0.4536 0.6138 0.122 Uiso 0.30(3) calc PR B 2
H8BB H -0.0939 0.3940 0.6688 0.122 Uiso 0.30(3) calc PR B 2
H8CB H -0.1313 0.4183 0.5918 0.122 Uiso 0.30(3) calc PR B 2
C6B C 0.123(3) 0.324(3) 0.6618(19) 0.047(16) Uiso 0.30(3) d P B 2
H6AB H 0.1818 0.2842 0.6748 0.070 Uiso 0.30(3) calc PR B 2
H6BB H 0.0781 0.3239 0.7012 0.070 Uiso 0.30(3) calc PR B 2
H6CB H 0.1379 0.4011 0.6487 0.070 Uiso 0.30(3) calc PR B 2
C10B C 0.136(3) 0.286(4) 0.5269(19) 0.045(15) Uiso 0.30(3) d P B 2
H10B H 0.1175 0.2265 0.4943 0.067 Uiso 0.30(3) calc PR B 2
H20B H 0.2052 0.2837 0.5347 0.067 Uiso 0.30(3) calc PR B 2
H30B H 0.1178 0.3592 0.5076 0.067 Uiso 0.30(3) calc PR B 2

loop_
_atom_site_aniso_label
_atom_site_aniso_U_11
_atom_site_aniso_U_22
_atom_site_aniso_U_33
_atom_site_aniso_U_23
_atom_site_aniso_U_13
_atom_site_aniso_U_12
B1 0.033(14) 0.21(3) 0.08(2) -0.06(2) 0.013(15) -0.062(19)
F1A 0.183(19) 0.24(2) 0.118(13) 0.065(11) -0.044(12) 0.061(14)
F2A 0.124(14) 0.188(19) 0.174(19) -0.044(12) 0.017(11) 0.042(10)
F3A 0.112(12) 0.181(14) 0.106(13) 0.052(10) 0.010(9) -0.013(10)
F4A 0.177(17) 0.115(14) 0.204(18) -0.017(10) -0.053(12) -0.072(12)
C3 0.068(10) 0.054(9) 0.075(10) -0.010(8) 0.021(9) 0.028(9)
C5 0.050(10) 0.067(12) 0.052(11) 0.006(10) 0.004(9) -0.017(10)
C7 0.038(8) 0.113(11) 0.114(12) -0.033(11) -0.002(8) 0.012(8)
C9 0.125(14) 0.096(11) 0.109(12) 0.026(10) -0.001(11) 0.004(9)
C11 0.090(12) 0.102(12) 0.103(12) -0.023(10) -0.023(10) -0.016(9)

loop_
_atom_type_symbol
_atom_type_description
_atom_type_scat_dispersion_real
_atom_type_scat_dispersion_imag
_atom_type_scat_source
C C 0.0033 0.0016 'International Tables Vol C Tables 4.2.6.8 and 6.1.1.4'
H H 0.0000 0.0000 'International Tables Vol C Tables 4.2.6.8 and 6.1.1.4'
B B 0.0013 0.0007 'International Tables Vol C Tables 4.2.6.8 and 6.1.1.4'
F F 0.0171 0.0103 'International Tables Vol C Tables 4.2.6.8 and 6.1.1.4'
S S 0.1246 0.1234 'International Tables Vol C Tables 4.2.6.8 and 6.1.1.4'

loop_
_geom_angle_atom_site_label_1
_geom_angle_atom_site_label_2
_geom_angle_atom_site_label_3
_geom_angle
_geom_angle_site_symmetry_1
_geom_angle_site_symmetry_3
_geom_angle_publ_flag
F3B1 B1 F4B1 111.2(13) . . ?
F3B1 B1 F4B2 47(2) . . ?
F4B1 B1 F4B2 131(3) . . ?
F3B1 B1 F3B2 135(3) . . ?
F4B1 B1 F3B2 111(3) . . ?
F4B2 B1 F3B2 110.6(13) . . ?
F3B1 B1 F2B2 64(2) . . ?
F4B1 B1 F2B2 79(3) . . ?
F4B2 B1 F2B2 110.1(13) . . ?
F3B2 B1 F2B2 109.6(13) . . ?
F3B1 B1 F4A 80(2) . . ?
F4B1 B1 F4A 98(2) . . ?
F4B2 B1 F4A 43.3(18) . . ?
F3B2 B1 F4A 110(3) . . ?
F2B2 B1 F4A 139(3) . . ?
F3B1 B1 F1A 149(2) . . ?
F4B1 B1 F1A 40.9(17) . . ?
F4B2 B1 F1A 155(2) . . ?
F3B2 B1 F1A 70(2) . . ?
F2B2 B1 F1A 92(2) . . ?
F4A B1 F1A 112.0(11) . . ?
F3B1 B1 F1B2 115(3) . . ?
F4B1 B1 F1B2 31(3) . . ?
F4B2 B1 F1B2 109.0(13) . . ?
F3B2 B1 F1B2 109.1(13) . . ?
F2B2 B1 F1B2 108.4(13) . . ?
F4A B1 F1B2 69(2) . . ?
F1A B1 F1B2 51(2) . . ?
F3B1 B1 F2B1 109.9(13) . . ?
F4B1 B1 F2B1 109.3(13) . . ?
F4B2 B1 F2B1 119(3) . . ?
F3B2 B1 F2B1 39(2) . . ?
F2B2 B1 F2B1 71(2) . . ?
F4A B1 F2B1 144(2) . . ?
F1A B1 F2B1 77.8(17) . . ?
F1B2 B1 F2B1 129(3) . . ?
F3B1 B1 F1B1 109.8(13) . . ?
F4B1 B1 F1B1 109.3(13) . . ?
F4B2 B1 F1B1 63(2) . . ?
F3B2 B1 F1B1 70(2) . . ?
F2B2 B1 F1B1 172(3) . . ?
F4A B1 F1B1 40(2) . . ?
F1A B1 F1B1 95(2) . . ?
F1B2 B1 F1B1 79(3) . . ?
F2B1 B1 F1B1 107.1(12) . . ?
F3B1 B1 F3A 92(2) . . ?
F4B1 B1 F3A 147.2(18) . . ?
F4B2 B1 F3A 82(2) . . ?
F3B2 B1 F3A 43(2) . . ?
F2B2 B1 F3A 91(3) . . ?
F4A B1 F3A 109.7(11) . . ?
F1A B1 F3A 109.5(10) . . ?
F1B2 B1 F3A 152(2) . . ?
F2B1 B1 F3A 38.5(16) . . ?
F1B1 B1 F3A 83(2) . . ?
F3B1 B1 F2A 42(2) . . ?
F4B1 B1 F2A 77.9(19) . . ?
F4B2 B1 F2A 88(2) . . ?
F3B2 B1 F2A 139(3) . . ?
F2B2 B1 F2A 30(3) . . ?
F4A B1 F2A 108.9(11) . . ?
F1A B1 F2A 108.3(11) . . ?
F1B2 B1 F2A 98(3) . . ?
F2B1 B1 F2A 99(2) . . ?
F1B1 B1 F2A 148(2) . . ?
F3A B1 F2A 108.4(11) . . ?
F4B1 F1A F1B2 39(3) . . ?
F4B1 F1A B1 68.6(14) . . ?
F1B2 F1A B1 64.6(13) . . ?
F4B1 F1A F3B2 123(2) . . ?
F1B2 F1A F3B2 107(2) . . ?
B1 F1A F3B2 54.7(12) . . ?
F4B1 F1A F2B1 109(2) . . ?
F1B2 F1A F2B1 115.8(17) . . ?
B1 F1A F2B1 51.2(10) . . ?
F3B2 F1A F2B1 32.1(18) . . ?
F2B2 F2A F3B1 116(5) . . ?
F2B2 F2A B1 74(2) . . ?
F3B1 F2A B1 66.9(14) . . ?
F2B2 F2A F4B1 79(4) . . ?
F3B1 F2A F4B1 108(2) . . ?
B1 F2A F4B1 50.3(11) . . ?
F2B1 F3A F3B2 57(3) . . ?
F2B1 F3A B1 70.5(14) . . ?
F3B2 F3A B1 67.4(15) . . ?
F2B1 F3A F4B2 117.7(18) . . ?
F3B2 F3A F4B2 102(3) . . ?
B1 F3A F4B2 48.5(11) . . ?
F1B1 F4A F4B2 95(4) . . ?
F1B1 F4A B1 70.5(15) . . ?
F4B2 F4A B1 67.8(14) . . ?
F1B1 F4A F1B2 86(3) . . ?
F4B2 F4A F1B2 119(2) . . ?
B1 F4A F1B2 55.8(13) . . ?
F1B1 F4A F3B1 109(2) . . ?
F4B2 F4A F3B1 34(2) . . ?
B1 F4A F3B1 49.7(11) . . ?
F1B2 F4A F3B1 88(2) . . ?
F4A F1B1 B1 69.3(15) . . ?
F4A F1B1 F4B2 44(3) . . ?
B1 F1B1 F4B2 57.6(13) . . ?
F4A F1B1 F3B2 124(2) . . ?
B1 F1B1 F3B2 54.6(12) . . ?
F4B2 F1B1 F3B2 96(2) . . ?
F4A F1B1 F1B2 62(3) . . ?
B1 F1B1 F1B2 50.2(15) . . ?
F4B2 F1B1 F1B2 87.5(18) . . ?
F3B2 F1B1 F1B2 84.0(18) . . ?
F3A F2B1 F3B2 67(4) . . ?
F3A F2B1 B1 71.0(14) . . ?
F3B2 F2B1 B1 69.4(16) . . ?
F3A F2B1 F2B2 100(3) . . ?
F3B2 F2B1 F2B2 123(2) . . ?
B1 F2B1 F2B2 54.3(13) . . ?
F3A F2B1 F1A 113(2) . . ?
F3B2 F2B1 F1A 64(4) . . ?
B1 F2B1 F1A 50.9(10) . . ?
F2B2 F2B1 F1A 73(2) . . ?
F2A F3B1 F4B2 136(3) . . ?
F2A F3B1 B1 71.1(15) . . ?
F4B2 F3B1 B1 67.2(14) . . ?
F2A F3B1 F2B2 26(3) . . ?
F4B2 F3B1 F2B2 124(2) . . ?
B1 F3B1 F2B2 58.5(14) . . ?
F2A F3B1 F4A 108(2) . . ?
F4B2 F3B1 F4A 32(2) . . ?
B1 F3B1 F4A 50.7(12) . . ?
F2B2 F3B1 F4A 106.8(16) . . ?
F1B2 F4B1 F1A 88(6) . . ?
F1B2 F4B1 B1 76(2) . . ?
F1A F4B1 B1 70.4(14) . . ?
F1B2 F4B1 F2A 110(5) . . ?
F1A F4B1 F2A 110(2) . . ?
B1 F4B1 F2A 51.8(11) . . ?
F1B2 F4B1 F2B2 124(3) . . ?
F1A F4B1 F2B2 90(3) . . ?
B1 F4B1 F2B2 50.9(15) . . ?
F2A F4B1 F2B2 24(2) . . ?
F4B1 F1B2 F1A 54(5) . . ?
F4B1 F1B2 B1 73(2) . . ?
F1A F1B2 B1 64.4(15) . . ?
F4B1 F1B2 F4A 124(3) . . ?
F1A F1B2 F4A 112(2) . . ?
B1 F1B2 F4A 55.4(11) . . ?
F4B1 F1B2 F1B1 121(3) . . ?
F1A F1B2 F1B1 85(2) . . ?
B1 F1B2 F1B1 50.5(14) . . ?
F4A F1B2 F1B1 32.4(19) . . ?
F2A F2B2 B1 76(2) . . ?
F2A F2B2 F3B1 37(3) . . ?
B1 F2B2 F3B1 57.1(13) . . ?
F2A F2B2 F2B1 128(3) . . ?
B1 F2B2 F2B1 54.8(13) . . ?
F3B1 F2B2 F2B1 94(2) . . ?
F2A F2B2 F4B1 78(4) . . ?
B1 F2B2 F4B1 50.3(15) . . ?
F3B1 F2B2 F4B1 88.8(19) . . ?
F2B1 F2B2 F4B1 84.2(18) . . ?
F2B1 F3B2 F3A 56(4) . . ?
F2B1 F3B2 B1 71.2(16) . . ?
F3A F3B2 B1 69.4(15) . . ?
F2B1 F3B2 F1B1 124(2) . . ?
F3A F3B2 F1B1 87(3) . . ?
B1 F3B2 F1B1 55.7(12) . . ?
F2B1 F3B2 F1A 84(4) . . ?
F3A F3B2 F1A 120(3) . . ?
B1 F3B2 F1A 55.3(13) . . ?
F1B1 F3B2 F1A 81(2) . . ?
F4A F4B2 F3B1 114(4) . . ?
F4A F4B2 B1 68.9(13) . . ?
F3B1 F4B2 B1 66.2(14) . . ?
F4A F4B2 F1B1 41(3) . . ?
F3B1 F4B2 F1B1 124.9(18) . . ?
B1 F4B2 F1B1 59.0(13) . . ?
F4A F4B2 F3A 103(2) . . ?
F3B1 F4B2 F3A 82(3) . . ?
B1 F4B2 F3A 49.6(12) . . ?
F1B1 F4B2 F3A 67.7(18) . . ?
C2A C3 C5 124.6(12) . . ?
C2A C3 C2B 27.6(19) . . ?
C5 C3 C2B 121(2) . . ?
C2A C3 S1A 67.7(11) . . ?
C5 C3 S1A 114.5(9) . . ?
C2B C3 S1A 94(2) . . ?
C2A C3 S1B 55.0(12) . . ?
C5 C3 S1B 132.5(14) . . ?
C2B C3 S1B 79(2) . . ?
S1A C3 S1B 19.0(9) . . ?
C2A C3 H3 113.9 . . ?
C5 C3 H3 113.9 . . ?
C2B C3 H3 96.9 . . ?
S1A C3 H3 113.9 . . ?
S1B C3 H3 104.4 . . ?
C3 C5 C7 106.3(10) . . ?
C3 C5 C11 111.6(10) . . ?
C7 C5 C11 111.4(11) . . ?
C3 C5 C9 106.2(11) . . ?
C7 C5 C9 112.4(10) . . ?
C11 C5 C9 108.9(11) . . ?
C5 C7 H7A 109.5 . . ?
C5 C7 H7B 109.5 . . ?
H7A C7 H7B 109.5 . . ?
C5 C7 H7C 109.5 . . ?
H7A C7 H7C 109.5 . . ?
H7B C7 H7C 109.5 . . ?
C5 C9 H9A 109.5 . . ?
C5 C9 H9B 109.5 . . ?
H9A C9 H9B 109.5 . . ?
C5 C9 H9C 109.5 . . ?
H9A C9 H9C 109.5 . . ?
H9B C9 H9C 109.5 . . ?
C5 C11 H11A 109.5 . . ?
C5 C11 H11B 109.5 . . ?
H11A C11 H11B 109.5 . . ?
C5 C11 H11C 109.5 . . ?
H11A C11 H11C 109.5 . . ?
H11B C11 H11C 109.5 . . ?
C1A S1A C3 110.1(8) . . ?
C1A S1A C2A 116.1(9) . . ?
C3 S1A C2A 45.0(7) . . ?
C3 C2A C4A 123.6(15) . . ?
C3 C2A S1A 67.3(10) . . ?
C4A C2A S1A 125(2) . . ?
C3 C2A H2A 111.4 . . ?
C4A C2A H2A 111.4 . . ?
S1A C2A H2A 111.4 . . ?
C2A C4A C10A 109.4(18) . . ?
C2A C4A C6A 118.4(17) . . ?
C10A C4A C6A 106.4(19) . . ?
C2A C4A C8A 99(2) . . ?
C10A C4A C8A 112.1(18) . . ?
C6A C4A C8A 111.2(18) . . ?
C4B S1B C3 85(2) . . ?
C4B S1B C1B 106(2) . . ?
C3 S1B C1B 99.4(15) . . ?
C4B S1B C2B 42(3) . . ?
C3 S1B C2B 46.9(16) . . ?
C1B S1B C2B 121.6(17) . . ?
S1B C1B H1AB 109.5 . . ?
S1B C1B H1BB 109.5 . . ?
H1AB C1B H1BB 109.5 . . ?
S1B C1B H1CB 109.5 . . ?
H1AB C1B H1CB 109.5 . . ?
H1BB C1B H1CB 109.5 . . ?
C4B C2B C8B 108(5) . . ?
C4B C2B C3 100(4) . . ?
C8B C2B C3 120(4) . . ?
C4B C2B S1B 51(3) . . ?
C8B C2B S1B 148(4) . . ?
C3 C2B S1B 54.1(18) . . ?
C4B C2B H2B 109.2 . . ?
C8B C2B H2B 109.2 . . ?
C3 C2B H2B 109.2 . . ?
S1B C2B H2B 101.9 . . ?
C6B C4B C2B 120(4) . . ?
C6B C4B C10B 114(4) . . ?
C2B C4B C10B 112(4) . . ?
C6B C4B S1B 113(4) . . ?
C2B C4B S1B 87(4) . . ?
C10B C4B S1B 107(3) . . ?
C2B C8B H8AB 109.5 . . ?
C2B C8B H8BB 109.5 . . ?
H8AB C8B H8BB 109.5 . . ?
C2B C8B H8CB 109.5 . . ?
H8AB C8B H8CB 109.5 . . ?
H8BB C8B H8CB 109.5 . . ?
C4B C6B H6AB 109.5 . . ?
C4B C6B H6BB 109.5 . . ?
H6AB C6B H6BB 109.5 . . ?
C4B C6B H6CB 109.5 . . ?
H6AB C6B H6CB 109.5 . . ?
H6BB C6B H6CB 109.5 . . ?
C4B C10B H10B 109.5 . . ?
C4B C10B H20B 109.5 . . ?
H10B C10B H20B 109.5 . . ?
C4B C10B H30B 109.5 . . ?
H10B C10B H30B 109.5 . . ?
H20B C10B H30B 109.5 . . ?

loop_
_geom_bond_atom_site_label_1
_geom_bond_atom_site_label_2
_geom_bond_distance
_geom_bond_site_symmetry_2
_geom_bond_publ_flag
B1 F3B1 1.324(15) . ?
B1 F4B1 1.332(15) . ?
B1 F4B2 1.334(15) . ?
B1 F3B2 1.338(16) . ?
B1 F2B2 1.344(16) . ?
B1 F4A 1.345(12) . ?
B1 F1A 1.348(11) . ?
B1 F1B2 1.350(16) . ?
B1 F2B1 1.353(16) . ?
B1 F1B1 1.355(15) . ?
B1 F3A 1.357(11) . ?
B1 F2A 1.362(12) . ?
F1A F4B1 0.94(4) . ?
F1A F1B2 1.16(5) . ?
F1A F3B2 1.54(4) . ?
F1A F2B1 1.70(3) . ?
F2A F2B2 0.70(7) . ?
F2A F3B1 0.96(4) . ?
F2A F4B1 1.69(4) . ?
F3A F2B1 0.89(4) . ?
F3A F3B2 0.99(5) . ?
F3A F4B2 1.76(4) . ?
F4A F1B1 0.93(5) . ?
F4A F4B2 0.99(4) . ?
F4A F1B2 1.52(4) . ?
F4A F3B1 1.71(4) . ?
F1B1 F4B2 1.41(4) . ?
F1B1 F3B2 1.54(4) . ?
F1B1 F1B2 1.73(5) . ?
F2B1 F3B2 0.91(5) . ?
F2B1 F2B2 1.56(4) . ?
F3B1 F4B2 1.05(4) . ?
F3B1 F2B2 1.42(5) . ?
F4B1 F1B2 0.72(6) . ?
F4B1 F2B2 1.70(5) . ?
C3 C2A 1.45(2) . ?
C3 C5 1.508(12) . ?
C3 C2B 1.71(6) . ?
C3 S1A 1.888(12) . ?
C3 S1B 1.89(2) . ?
C3 H3 0.9800 . ?
C5 C7 1.517(12) . ?
C5 C11 1.529(12) . ?
C5 C9 1.534(12) . ?
C7 H7A 0.9600 . ?
C7 H7B 0.9600 . ?
C7 H7C 0.9600 . ?
C9 H9A 0.9600 . ?
C9 H9B 0.9600 . ?
C9 H9C 0.9600 . ?
C11 H11A 0.9600 . ?
C11 H11B 0.9600 . ?
C11 H11C 0.9600 . ?
S1A C1A 1.691(19) . ?
S1A C2A 1.89(3) . ?
C1A H1AA 0.9600 . ?
C1A H1BA 0.9600 . ?
C1A H1CA 0.9600 . ?
C2A C4A 1.49(3) . ?
C2A H2A 0.9800 . ?
C4A C10A 1.49(3) . ?
C4A C6A 1.52(2) . ?
C4A C8A 1.54(3) . ?
C6A H6AA 0.9600 . ?
C6A H6BA 0.9600 . ?
C6A H6CA 0.9600 . ?
C8A H8AA 0.9600 . ?
C8A H8BA 0.9600 . ?
C8A H8CA 0.9600 . ?
C10A H10A 0.9600 . ?
C10A H20A 0.9600 . ?
C10A H30A 0.9600 . ?
S1B C4B 1.79(7) . ?
S1B C1B 1.95(4) . ?
S1B C2B 2.30(6) . ?
C1B H1AB 0.9600 . ?
C1B H1BB 0.9600 . ?
C1B H1CB 0.9600 . ?
C2B C4B 1.53(9) . ?
C2B C8B 1.68(6) . ?
C2B H2B 0.9800 . ?
C4B C6B 1.43(5) . ?
C4B C10B 1.66(5) . ?
C8B H8AB 0.9600 . ?
C8B H8BB 0.9600 . ?
C8B H8CB 0.9600 . ?
C6B H6AB 0.9600 . ?
C6B H6BB 0.9600 . ?
C6B H6CB 0.9600 . ?
C10B H10B 0.9600 . ?
C10B H20B 0.9600 . ?
C10B H30B 0.9600 . ?

loop_
_geom_torsion_atom_site_label_1
_geom_torsion_atom_site_label_2
_geom_torsion_atom_site_label_3
_geom_torsion_atom_site_label_4
_geom_torsion
_geom_torsion_site_symmetry_1
_geom_torsion_site_symmetry_2
_geom_torsion_site_symmetry_3
_geom_torsion_site_symmetry_4
_geom_torsion_publ_flag
F3B1 B1 F1A F4B1 31(5) . . . . ?
F4B2 B1 F1A F4B1 -84(6) . . . . ?
F3B2 B1 F1A F4B1 -180(4) . . . . ?
F2B2 B1 F1A F4B1 70(4) . . . . ?
F4A B1 F1A F4B1 -76(4) . . . . ?
F1B2 B1 F1A F4B1 -42(4) . . . . ?
F2B1 B1 F1A F4B1 140(3) . . . . ?
F1B1 B1 F1A F4B1 -114(3) . . . . ?
F3A B1 F1A F4B1 162(3) . . . . ?
F2A B1 F1A F4B1 44(4) . . . . ?
F3B1 B1 F1A F1B2 73(5) . . . . ?
F4B1 B1 F1A F1B2 42(4) . . . . ?
F4B2 B1 F1A F1B2 -42(6) . . . . ?
F3B2 B1 F1A F1B2 -138(3) . . . . ?
F2B2 B1 F1A F1B2 112(2) . . . . ?
F4A B1 F1A F1B2 -34(3) . . . . ?
F2B1 B1 F1A F1B2 -178(3) . . . . ?
F1B1 B1 F1A F1B2 -72(3) . . . . ?
F3A B1 F1A F1B2 -156(3) . . . . ?
F2A B1 F1A F1B2 86(4) . . . . ?
F3B1 B1 F1A F3B2 -149(4) . . . . ?
F4B1 B1 F1A F3B2 180(4) . . . . ?
F4B2 B1 F1A F3B2 96(4) . . . . ?
F2B2 B1 F1A F3B2 -110.1(16) . . . . ?
F4A B1 F1A F3B2 104(3) . . . . ?
F1B2 B1 F1A F3B2 138(3) . . . . ?
F2B1 B1 F1A F3B2 -40(2) . . . . ?
F1B1 B1 F1A F3B2 66(2) . . . . ?
F3A B1 F1A F3B2 -18(3) . . . . ?
F2A B1 F1A F3B2 -136(3) . . . . ?
F3B1 B1 F1A F2B1 -109(3) . . . . ?
F4B1 B1 F1A F2B1 -140(3) . . . . ?
F4B2 B1 F1A F2B1 136(5) . . . . ?
F3B2 B1 F1A F2B1 40(2) . . . . ?
F2B2 B1 F1A F2B1 -70(2) . . . . ?
F4A B1 F1A F2B1 144(2) . . . . ?
F1B2 B1 F1A F2B1 178(3) . . . . ?
F1B1 B1 F1A F2B1 106.4(13) . . . . ?
F3A B1 F1A F2B1 22(2) . . . . ?
F2A B1 F1A F2B1 -96(2) . . . . ?
F3B1 B1 F2A F2B2 -129(6) . . . . ?
F4B1 B1 F2A F2B2 89(5) . . . . ?
F4B2 B1 F2A F2B2 -139(5) . . . . ?
F3B2 B1 F2A F2B2 -19(7) . . . . ?
F4A B1 F2A F2B2 -177(5) . . . . ?
F1A B1 F2A F2B2 61(5) . . . . ?
F1B2 B1 F2A F2B2 112(5) . . . . ?
F2B1 B1 F2A F2B2 -19(5) . . . . ?
F1B1 B1 F2A F2B2 -164(5) . . . . ?
F3A B1 F2A F2B2 -58(5) . . . . ?
F4B1 B1 F2A F3B1 -142(3) . . . . ?
F4B2 B1 F2A F3B1 -10(4) . . . . ?
F3B2 B1 F2A F3B1 110(5) . . . . ?
F2B2 B1 F2A F3B1 129(6) . . . . ?
F4A B1 F2A F3B1 -48(3) . . . . ?
F1A B1 F2A F3B1 -170(3) . . . . ?
F1B2 B1 F2A F3B1 -119(4) . . . . ?
F2B1 B1 F2A F3B1 110(3) . . . . ?
F1B1 B1 F2A F3B1 -35(5) . . . . ?
F3A B1 F2A F3B1 71(3) . . . . ?
F3B1 B1 F2A F4B1 142(3) . . . . ?
F4B2 B1 F2A F4B1 133(3) . . . . ?
F3B2 B1 F2A F4B1 -108(4) . . . . ?
F2B2 B1 F2A F4B1 -89(5) . . . . ?
F4A B1 F2A F4B1 94(2) . . . . ?
F1A B1 F2A F4B1 -28(2) . . . . ?
F1B2 B1 F2A F4B1 24(3) . . . . ?
F2B1 B1 F2A F4B1 -108.0(14) . . . . ?
F1B1 B1 F2A F4B1 107(3) . . . . ?
F3A B1 F2A F4B1 -147(2) . . . . ?
F3B1 B1 F3A F2B1 121(3) . . . . ?
F4B1 B1 F3A F2B1 -15(6) . . . . ?
F4B2 B1 F3A F2B1 167(3) . . . . ?
F3B2 B1 F3A F2B1 -62(3) . . . . ?
F2B2 B1 F3A F2B1 56(3) . . . . ?
F4A B1 F3A F2B1 -160(3) . . . . ?
F1A B1 F3A F2B1 -36(4) . . . . ?
F1B2 B1 F3A F2B1 -78(6) . . . . ?
F1B1 B1 F3A F2B1 -129(3) . . . . ?
F2A B1 F3A F2B1 82(3) . . . . ?
F3B1 B1 F3A F3B2 -178(3) . . . . ?
F4B1 B1 F3A F3B2 47(6) . . . . ?
F4B2 B1 F3A F3B2 -132(3) . . . . ?
F2B2 B1 F3A F3B2 118(3) . . . . ?
F4A B1 F3A F3B2 -98(4) . . . . ?
F1A B1 F3A F3B2 25(4) . . . . ?
F1B2 B1 F3A F3B2 -17(7) . . . . ?
F2B1 B1 F3A F3B2 62(3) . . . . ?
F1B1 B1 F3A F3B2 -68(4) . . . . ?
F2A B1 F3A F3B2 143(4) . . . . ?
F3B1 B1 F3A F4B2 -46(2) . . . . ?
F4B1 B1 F3A F4B2 179(4) . . . . ?
F3B2 B1 F3A F4B2 132(3) . . . . ?
F2B2 B1 F3A F4B2 -110.1(13) . . . . ?
F4A B1 F3A F4B2 34(2) . . . . ?
F1A B1 F3A F4B2 157(2) . . . . ?
F1B2 B1 F3A F4B2 115(5) . . . . ?
F2B1 B1 F3A F4B2 -167(3) . . . . ?
F1B1 B1 F3A F4B2 64(2) . . . . ?
F2A B1 F3A F4B2 -85(2) . . . . ?
F3B1 B1 F4A F1B1 139(3) . . . . ?
F4B1 B1 F4A F1B1 -111(3) . . . . ?
F4B2 B1 F4A F1B1 104(5) . . . . ?
F3B2 B1 F4A F1B1 5(4) . . . . ?
F2B2 B1 F4A F1B1 167(4) . . . . ?
F1A B1 F4A F1B1 -71(4) . . . . ?
F1B2 B1 F4A F1B1 -99(4) . . . . ?
F2B1 B1 F4A F1B1 29(5) . . . . ?
F3A B1 F4A F1B1 51(4) . . . . ?
F2A B1 F4A F1B1 169(3) . . . . ?
F3B1 B1 F4A F4B2 35(4) . . . . ?
F4B1 B1 F4A F4B2 145(4) . . . . ?
F3B2 B1 F4A F4B2 -100(3) . . . . ?
F2B2 B1 F4A F4B2 63(5) . . . . ?
F1A B1 F4A F4B2 -175(3) . . . . ?
F1B2 B1 F4A F4B2 157(4) . . . . ?
F2B1 B1 F4A F4B2 -75(5) . . . . ?
F1B1 B1 F4A F4B2 -104(5) . . . . ?
F3A B1 F4A F4B2 -53(3) . . . . ?
F2A B1 F4A F4B2 65(3) . . . . ?
F3B1 B1 F4A F1B2 -122(3) . . . . ?
F4B1 B1 F4A F1B2 -12(3) . . . . ?
F4B2 B1 F4A F1B2 -157(4) . . . . ?
F3B2 B1 F4A F1B2 103.5(18) . . . . ?
F2B2 B1 F4A F1B2 -94(3) . . . . ?
F1A B1 F4A F1B2 28(3) . . . . ?
F2B1 B1 F4A F1B2 128(4) . . . . ?
F1B1 B1 F4A F1B2 99(4) . . . . ?
F3A B1 F4A F1B2 150(3) . . . . ?
F2A B1 F4A F1B2 -92(3) . . . . ?
F4B1 B1 F4A F3B1 110.3(13) . . . . ?
F4B2 B1 F4A F3B1 -35(4) . . . . ?
F3B2 B1 F4A F3B1 -134(3) . . . . ?
F2B2 B1 F4A F3B1 28(4) . . . . ?
F1A B1 F4A F3B1 150.2(19) . . . . ?
F1B2 B1 F4A F3B1 122(3) . . . . ?
F2B1 B1 F4A F3B1 -110(3) . . . . ?
F1B1 B1 F4A F3B1 -139(3) . . . . ?
F3A B1 F4A F3B1 -88(2) . . . . ?
F2A B1 F4A F3B1 30(2) . . . . ?
F4B2 F4A F1B1 B1 64(2) . . . . ?
F1B2 F4A F1B1 B1 -55.0(16) . . . . ?
F3B1 F4A F1B1 B1 32.0(19) . . . . ?
B1 F4A F1B1 F4B2 -64(2) . . . . ?
F1B2 F4A F1B1 F4B2 -119(2) . . . . ?
F3B1 F4A F1B1 F4B2 -32.2(17) . . . . ?
F4B2 F4A F1B1 F3B2 60(5) . . . . ?
B1 F4A F1B1 F3B2 -5(4) . . . . ?
F1B2 F4A F1B1 F3B2 -60(5) . . . . ?
F3B1 F4A F1B1 F3B2 27(5) . . . . ?
F4B2 F4A F1B1 F1B2 119(2) . . . . ?
B1 F4A F1B1 F1B2 55.0(16) . . . . ?
F3B1 F4A F1B1 F1B2 87(2) . . . . ?
F3B1 B1 F1B1 F4A -43(4) . . . . ?
F4B1 B1 F1B1 F4A 79(3) . . . . ?
F4B2 B1 F1B1 F4A -48(3) . . . . ?
F3B2 B1 F1B1 F4A -175(4) . . . . ?
F2B2 B1 F1B1 F4A -88(15) . . . . ?
F1A B1 F1B1 F4A 118(3) . . . . ?
F1B2 B1 F1B1 F4A 70(3) . . . . ?
F2B1 B1 F1B1 F4A -163(3) . . . . ?
F3A B1 F1B1 F4A -133(3) . . . . ?
F2A B1 F1B1 F4A -19(6) . . . . ?
F3B1 B1 F1B1 F4B2 5(3) . . . . ?
F4B1 B1 F1B1 F4B2 127(3) . . . . ?
F3B2 B1 F1B1 F4B2 -127(2) . . . . ?
F2B2 B1 F1B1 F4B2 -40(16) . . . . ?
F4A B1 F1B1 F4B2 48(3) . . . . ?
F1A B1 F1B1 F4B2 166(2) . . . . ?
F1B2 B1 F1B1 F4B2 117.6(18) . . . . ?
F2B1 B1 F1B1 F4B2 -115(3) . . . . ?
F3A B1 F1B1 F4B2 -85(2) . . . . ?
F2A B1 F1B1 F4B2 29(4) . . . . ?
F3B1 B1 F1B1 F3B2 132(3) . . . . ?
F4B1 B1 F1B1 F3B2 -106(3) . . . . ?
F4B2 B1 F1B1 F3B2 127(2) . . . . ?
F2B2 B1 F1B1 F3B2 87(15) . . . . ?
F4A B1 F1B1 F3B2 175(4) . . . . ?
F1A B1 F1B1 F3B2 -66(2) . . . . ?
F1B2 B1 F1B1 F3B2 -115.1(17) . . . . ?
F2B1 B1 F1B1 F3B2 12(3) . . . . ?
F3A B1 F1B1 F3B2 43(2) . . . . ?
F2A B1 F1B1 F3B2 156(4) . . . . ?
F3B1 B1 F1B1 F1B2 -113(3) . . . . ?
F4B1 B1 F1B1 F1B2 9(3) . . . . ?
F4B2 B1 F1B1 F1B2 -117.6(18) . . . . ?
F3B2 B1 F1B1 F1B2 115.1(17) . . . . ?
F2B2 B1 F1B1 F1B2 -158(15) . . . . ?
F4A B1 F1B1 F1B2 -70(3) . . . . ?
F1A B1 F1B1 F1B2 49(2) . . . . ?
F2B1 B1 F1B1 F1B2 128(3) . . . . ?
F3A B1 F1B1 F1B2 158(2) . . . . ?
F2A B1 F1B1 F1B2 -89(4) . . . . ?
B1 F3A F2B1 F3B2 75(2) . . . . ?
F4B2 F3A F2B1 F3B2 86(3) . . . . ?
F3B2 F3A F2B1 B1 -75(2) . . . . ?
F4B2 F3A F2B1 B1 11(3) . . . . ?
F3B2 F3A F2B1 F2B2 -122(3) . . . . ?
B1 F3A F2B1 F2B2 -47(2) . . . . ?
F4B2 F3A F2B1 F2B2 -35(4) . . . . ?
F3B2 F3A F2B1 F1A -46(3) . . . . ?
B1 F3A F2B1 F1A 29(2) . . . . ?
F4B2 F3A F2B1 F1A 40(4) . . . . ?
F3B1 B1 F2B1 F3A -66(3) . . . . ?
F4B1 B1 F2B1 F3A 172(3) . . . . ?
F4B2 B1 F2B1 F3A -15(3) . . . . ?
F3B2 B1 F2B1 F3A 72(4) . . . . ?
F2B2 B1 F2B1 F3A -118(4) . . . . ?
F4A B1 F2B1 F3A 34(5) . . . . ?
F1A B1 F2B1 F3A 145(3) . . . . ?
F1B2 B1 F2B1 F3A 143(4) . . . . ?
F1B1 B1 F2B1 F3A 53(4) . . . . ?
F2A B1 F2B1 F3A -108(3) . . . . ?
F3B1 B1 F2B1 F3B2 -138(5) . . . . ?
F4B1 B1 F2B1 F3B2 100(5) . . . . ?
F4B2 B1 F2B1 F3B2 -87(4) . . . . ?
F2B2 B1 F2B1 F3B2 170(5) . . . . ?
F4A B1 F2B1 F3B2 -38(6) . . . . ?
F1A B1 F2B1 F3B2 73(4) . . . . ?
F1B2 B1 F2B1 F3B2 71(5) . . . . ?
F1B1 B1 F2B1 F3B2 -19(5) . . . . ?
F3A B1 F2B1 F3B2 -72(4) . . . . ?
F2A B1 F2B1 F3B2 -180(4) . . . . ?
F3B1 B1 F2B1 F2B2 52(3) . . . . ?
F4B1 B1 F2B1 F2B2 -70(3) . . . . ?
F4B2 B1 F2B1 F2B2 102.8(19) . . . . ?
F3B2 B1 F2B1 F2B2 -170(5) . . . . ?
F4A B1 F2B1 F2B2 152(3) . . . . ?
F1A B1 F2B1 F2B2 -97(3) . . . . ?
F1B2 B1 F2B1 F2B2 -99(2) . . . . ?
F1B1 B1 F2B1 F2B2 171(3) . . . . ?
F3A B1 F2B1 F2B2 118(4) . . . . ?
F2A B1 F2B1 F2B2 10(3) . . . . ?
F3B1 B1 F2B1 F1A 149(2) . . . . ?
F4B1 B1 F2B1 F1A 27(2) . . . . ?
F4B2 B1 F2B1 F1A -160(2) . . . . ?
F3B2 B1 F2B1 F1A -73(4) . . . . ?
F2B2 B1 F2B1 F1A 97(3) . . . . ?
F4A B1 F2B1 F1A -111(3) . . . . ?
F1B2 B1 F2B1 F1A -2(3) . . . . ?
F1B1 B1 F2B1 F1A -92(2) . . . . ?
F3A B1 F2B1 F1A -145(3) . . . . ?
F2A B1 F2B1 F1A 106.9(12) . . . . ?
F4B1 F1A F2B1 F3A -76(5) . . . . ?
F1B2 F1A F2B1 F3A -34(5) . . . . ?
B1 F1A F2B1 F3A -36(3) . . . . ?
F3B2 F1A F2B1 F3A 47(3) . . . . ?
F4B1 F1A F2B1 F3B2 -123(5) . . . . ?
F1B2 F1A F2B1 F3B2 -82(5) . . . . ?
B1 F1A F2B1 F3B2 -84(3) . . . . ?
F4B1 F1A F2B1 B1 -39(3) . . . . ?
F1B2 F1A F2B1 B1 2(3) . . . . ?
F3B2 F1A F2B1 B1 84(3) . . . . ?
F4B1 F1A F2B1 F2B2 18(3) . . . . ?
F1B2 F1A F2B1 F2B2 59(4) . . . . ?
B1 F1A F2B1 F2B2 57.5(16) . . . . ?
F3B2 F1A F2B1 F2B2 141(3) . . . . ?
F2B2 F2A F3B1 F4B2 74(10) . . . . ?
B1 F2A F3B1 F4B2 18(7) . . . . ?
F4B1 F2A F3B1 F4B2 -11(8) . . . . ?
F2B2 F2A F3B1 B1 56(4) . . . . ?
F4B1 F2A F3B1 B1 -29.6(19) . . . . ?
B1 F2A F3B1 F2B2 -56(4) . . . . ?
F4B1 F2A F3B1 F2B2 -86(4) . . . . ?
F2B2 F2A F3B1 F4A 92(5) . . . . ?
B1 F2A F3B1 F4A 35.7(14) . . . . ?
F4B1 F2A F3B1 F4A 6(3) . . . . ?
F4B1 B1 F3B1 F2A 40(4) . . . . ?
F4B2 B1 F3B1 F2A 167(5) . . . . ?
F3B2 B1 F3B1 F2A -118(4) . . . . ?
F2B2 B1 F3B1 F2A -26(4) . . . . ?
F4A B1 F3B1 F2A 134(3) . . . . ?
F1A B1 F3B1 F2A 18(5) . . . . ?
F1B2 B1 F3B1 F2A 74(4) . . . . ?
F2B1 B1 F3B1 F2A -81(3) . . . . ?
F1B1 B1 F3B1 F2A 161(3) . . . . ?
F3A B1 F3B1 F2A -116(2) . . . . ?
F4B1 B1 F3B1 F4B2 -127(4) . . . . ?
F3B2 B1 F3B1 F4B2 75(4) . . . . ?
F2B2 B1 F3B1 F4B2 168(4) . . . . ?
F4A B1 F3B1 F4B2 -32(3) . . . . ?
F1A B1 F3B1 F4B2 -148(4) . . . . ?
F1B2 B1 F3B1 F4B2 -93(3) . . . . ?
F2B1 B1 F3B1 F4B2 112(4) . . . . ?
F1B1 B1 F3B1 F4B2 -6(4) . . . . ?
F3A B1 F3B1 F4B2 77(4) . . . . ?
F2A B1 F3B1 F4B2 -167(5) . . . . ?
F4B1 B1 F3B1 F2B2 65(3) . . . . ?
F4B2 B1 F3B1 F2B2 -168(4) . . . . ?
F3B2 B1 F3B1 F2B2 -93(3) . . . . ?
F4A B1 F3B1 F2B2 160(3) . . . . ?
F1A B1 F3B1 F2B2 44(4) . . . . ?
F1B2 B1 F3B1 F2B2 99(2) . . . . ?
F2B1 B1 F3B1 F2B2 -56(3) . . . . ?
F1B1 B1 F3B1 F2B2 -173(3) . . . . ?
F3A B1 F3B1 F2B2 -91(3) . . . . ?
F2A B1 F3B1 F2B2 26(4) . . . . ?
F4B1 B1 F3B1 F4A -94(2) . . . . ?
F4B2 B1 F3B1 F4A 32(3) . . . . ?
F3B2 B1 F3B1 F4A 108(3) . . . . ?
F2B2 B1 F3B1 F4A -160(3) . . . . ?
F1A B1 F3B1 F4A -116(3) . . . . ?
F1B2 B1 F3B1 F4A -60(3) . . . . ?
F2B1 B1 F3B1 F4A 144(2) . . . . ?
F1B1 B1 F3B1 F4A 27(2) . . . . ?
F3A B1 F3B1 F4A 109.7(12) . . . . ?
F2A B1 F3B1 F4A -134(3) . . . . ?
F1B1 F4A F3B1 F2A -86(4) . . . . ?
F4B2 F4A F3B1 F2A -157(6) . . . . ?
B1 F4A F3B1 F2A -45(2) . . . . ?
F1B2 F4A F3B1 F2A -1(4) . . . . ?
F1B1 F4A F3B1 F4B2 70(5) . . . . ?
B1 F4A F3B1 F4B2 111(5) . . . . ?
F1B2 F4A F3B1 F4B2 156(4) . . . . ?
F1B1 F4A F3B1 B1 -41(3) . . . . ?
F4B2 F4A F3B1 B1 -111(5) . . . . ?
F1B2 F4A F3B1 B1 44(2) . . . . ?
F1B1 F4A F3B1 F2B2 -59(4) . . . . ?
F4B2 F4A F3B1 F2B2 -129(5) . . . . ?
B1 F4A F3B1 F2B2 -18(3) . . . . ?
F1B2 F4A F3B1 F2B2 26(4) . . . . ?
B1 F1A F4B1 F1B2 76(3) . . . . ?
F3B2 F1A F4B1 F1B2 75(5) . . . . ?
F2B1 F1A F4B1 F1B2 108(3) . . . . ?
F1B2 F1A F4B1 B1 -76(3) . . . . ?
F3B2 F1A F4B1 B1 0(4) . . . . ?
F2B1 F1A F4B1 B1 32.1(19) . . . . ?
F1B2 F1A F4B1 F2A -110(4) . . . . ?
B1 F1A F4B1 F2A -34.4(18) . . . . ?
F3B2 F1A F4B1 F2A -35(5) . . . . ?
F2B1 F1A F4B1 F2A -2(3) . . . . ?
F1B2 F1A F4B1 F2B2 -124(3) . . . . ?
B1 F1A F4B1 F2B2 -48.0(14) . . . . ?
F3B2 F1A F4B1 F2B2 -48(4) . . . . ?
F2B1 F1A F4B1 F2B2 -16(3) . . . . ?
F3B1 B1 F4B1 F1B2 104(6) . . . . ?
F4B2 B1 F4B1 F1B2 53(7) . . . . ?
F3B2 B1 F4B1 F1B2 -93(5) . . . . ?
F2B2 B1 F4B1 F1B2 160(6) . . . . ?
F4A B1 F4B1 F1B2 22(6) . . . . ?
F1A B1 F4B1 F1B2 -93(6) . . . . ?
F2B1 B1 F4B1 F1B2 -135(6) . . . . ?
F1B1 B1 F4B1 F1B2 -18(6) . . . . ?
F3A B1 F4B1 F1B2 -125(6) . . . . ?
F2A B1 F4B1 F1B2 130(6) . . . . ?
F3B1 B1 F4B1 F1A -163(3) . . . . ?
F4B2 B1 F4B1 F1A 146(3) . . . . ?
F3B2 B1 F4B1 F1A 0(4) . . . . ?
F2B2 B1 F4B1 F1A -107(4) . . . . ?
F4A B1 F4B1 F1A 115(3) . . . . ?
F1B2 B1 F4B1 F1A 93(6) . . . . ?
F2B1 B1 F4B1 F1A -42(3) . . . . ?
F1B1 B1 F4B1 F1A 75(3) . . . . ?
F3A B1 F4B1 F1A -32(6) . . . . ?
F2A B1 F4B1 F1A -137(3) . . . . ?
F3B1 B1 F4B1 F2A -26(2) . . . . ?
F4B2 B1 F4B1 F2A -76(3) . . . . ?
F3B2 B1 F4B1 F2A 138(3) . . . . ?
F2B2 B1 F4B1 F2A 31(3) . . . . ?
F4A B1 F4B1 F2A -107.8(12) . . . . ?
F1A B1 F4B1 F2A 137(3) . . . . ?
F1B2 B1 F4B1 F2A -130(6) . . . . ?
F2B1 B1 F4B1 F2A 96(2) . . . . ?
F1B1 B1 F4B1 F2A -147(2) . . . . ?
F3A B1 F4B1 F2A 105(3) . . . . ?
F3B1 B1 F4B1 F2B2 -57(2) . . . . ?
F4B2 B1 F4B1 F2B2 -107(2) . . . . ?
F3B2 B1 F4B1 F2B2 106.9(16) . . . . ?
F4A B1 F4B1 F2B2 -138(3) . . . . ?
F1A B1 F4B1 F2B2 107(4) . . . . ?
F1B2 B1 F4B1 F2B2 -160(6) . . . . ?
F2B1 B1 F4B1 F2B2 65(2) . . . . ?
F1B1 B1 F4B1 F2B2 -178(2) . . . . ?
F3A B1 F4B1 F2B2 75(5) . . . . ?
F2A B1 F4B1 F2B2 -31(3) . . . . ?
F2B2 F2A F4B1 F1B2 -130(6) . . . . ?
F3B1 F2A F4B1 F1B2 -16(6) . . . . ?
B1 F2A F4B1 F1B2 -52(5) . . . . ?
F2B2 F2A F4B1 F1A -35(5) . . . . ?
F3B1 F2A F4B1 F1A 79(5) . . . . ?
B1 F2A F4B1 F1A 43(3) . . . . ?
F2B2 F2A F4B1 B1 -78(4) . . . . ?
F3B1 F2A F4B1 B1 36(3) . . . . ?
F3B1 F2A F4B1 F2B2 114(5) . . . . ?
B1 F2A F4B1 F2B2 78(4) . . . . ?
B1 F4B1 F1B2 F1A 70.4(15) . . . . ?
F2A F4B1 F1B2 F1A 110(3) . . . . ?
F2B2 F4B1 F1B2 F1A 88(5) . . . . ?
F1A F4B1 F1B2 B1 -70.4(15) . . . . ?
F2A F4B1 F1B2 B1 40(3) . . . . ?
F2B2 F4B1 F1B2 B1 18(5) . . . . ?
F1A F4B1 F1B2 F4A -94(7) . . . . ?
B1 F4B1 F1B2 F4A -23(6) . . . . ?
F2A F4B1 F1B2 F4A 17(9) . . . . ?
F2B2 F4B1 F1B2 F4A -5(10) . . . . ?
F1A F4B1 F1B2 F1B1 -55(6) . . . . ?
B1 F4B1 F1B2 F1B1 15(5) . . . . ?
F2A F4B1 F1B2 F1B1 55(8) . . . . ?
F2B2 F4B1 F1B2 F1B1 33(10) . . . . ?
B1 F1A F1B2 F4B1 -87(3) . . . . ?
F3B2 F1A F1B2 F4B1 -122(4) . . . . ?
F2B1 F1A F1B2 F4B1 -89(4) . . . . ?
F4B1 F1A F1B2 B1 87(3) . . . . ?
F3B2 F1A F1B2 B1 -35.0(19) . . . . ?
F2B1 F1A F1B2 B1 -2(3) . . . . ?
F4B1 F1A F1B2 F4A 117(5) . . . . ?
B1 F1A F1B2 F4A 30(2) . . . . ?
F3B2 F1A F1B2 F4A -5(4) . . . . ?
F2B1 F1A F1B2 F4A 28(5) . . . . ?
F4B1 F1A F1B2 F1B1 135(3) . . . . ?
B1 F1A F1B2 F1B1 48.2(13) . . . . ?
F3B2 F1A F1B2 F1B1 13(2) . . . . ?
F2B1 F1A F1B2 F1B1 47(3) . . . . ?
F3B1 B1 F1B2 F4B1 -90(5) . . . . ?
F4B2 B1 F1B2 F4B1 -140(6) . . . . ?
F3B2 B1 F1B2 F4B1 99(6) . . . . ?
F2B2 B1 F1B2 F4B1 -20(6) . . . . ?
F4A B1 F1B2 F4B1 -157(7) . . . . ?
F1A B1 F1B2 F4B1 57(5) . . . . ?
F2B1 B1 F1B2 F4B1 60(7) . . . . ?
F1B1 B1 F1B2 F4B1 163(6) . . . . ?
F3A B1 F1B2 F4B1 111(6) . . . . ?
F2A B1 F1B2 F4B1 -49(6) . . . . ?
F3B1 B1 F1B2 F1A -147(3) . . . . ?
F4B1 B1 F1B2 F1A -57(5) . . . . ?
F4B2 B1 F1B2 F1A 163(3) . . . . ?
F3B2 B1 F1B2 F1A 42(3) . . . . ?
F2B2 B1 F1B2 F1A -78(3) . . . . ?
F4A B1 F1B2 F1A 146(3) . . . . ?
F2B1 B1 F1B2 F1A 2(4) . . . . ?
F1B1 B1 F1B2 F1A 106(3) . . . . ?
F3A B1 F1B2 F1A 54(6) . . . . ?
F2A B1 F1B2 F1A -107(2) . . . . ?
F3B1 B1 F1B2 F4A 67(3) . . . . ?
F4B1 B1 F1B2 F4A 157(7) . . . . ?
F4B2 B1 F1B2 F4A 16(3) . . . . ?
F3B2 B1 F1B2 F4A -104(3) . . . . ?
F2B2 B1 F1B2 F4A 136(3) . . . . ?
F1A B1 F1B2 F4A -146(3) . . . . ?
F2B1 B1 F1B2 F4A -144(2) . . . . ?
F1B1 B1 F1B2 F4A -40(2) . . . . ?
F3A B1 F1B2 F4A -92(4) . . . . ?
F2A B1 F1B2 F4A 107.1(14) . . . . ?
F3B1 B1 F1B2 F1B1 107.0(17) . . . . ?
F4B1 B1 F1B2 F1B1 -163(6) . . . . ?
F4B2 B1 F1B2 F1B1 57(2) . . . . ?
F3B2 B1 F1B2 F1B1 -64(2) . . . . ?
F2B2 B1 F1B2 F1B1 177(2) . . . . ?
F4A B1 F1B2 F1B1 40(2) . . . . ?
F1A B1 F1B2 F1B1 -106(3) . . . . ?
F2B1 B1 F1B2 F1B1 -103(2) . . . . ?
F3A B1 F1B2 F1B1 -52(5) . . . . ?
F2A B1 F1B2 F1B1 148(2) . . . . ?
F1B1 F4A F1B2 F4B1 96(8) . . . . ?
F4B2 F4A F1B2 F4B1 3(9) . . . . ?
B1 F4A F1B2 F4B1 27(7) . . . . ?
F3B1 F4A F1B2 F4B1 -13(9) . . . . ?
F1B1 F4A F1B2 F1A 36(4) . . . . ?
F4B2 F4A F1B2 F1A -57(6) . . . . ?
B1 F4A F1B2 F1A -33(3) . . . . ?
F3B1 F4A F1B2 F1A -73(4) . . . . ?
F1B1 F4A F1B2 B1 69(2) . . . . ?
F4B2 F4A F1B2 B1 -25(4) . . . . ?
F3B1 F4A F1B2 B1 -40.1(19) . . . . ?
F4B2 F4A F1B2 F1B1 -94(4) . . . . ?
B1 F4A F1B2 F1B1 -69(2) . . . . ?
F3B1 F4A F1B2 F1B1 -109(2) . . . . ?
F4A F1B1 F1B2 F4B1 -105(8) . . . . ?
B1 F1B1 F1B2 F4B1 -19(6) . . . . ?
F4B2 F1B1 F1B2 F4B1 -67(7) . . . . ?
F3B2 F1B1 F1B2 F4B1 29(6) . . . . ?
F4A F1B1 F1B2 F1A -146(3) . . . . ?
B1 F1B1 F1B2 F1A -61(2) . . . . ?
F4B2 F1B1 F1B2 F1A -109(3) . . . . ?
F3B2 F1B1 F1B2 F1A -13(2) . . . . ?
F4A F1B1 F1B2 B1 -86(3) . . . . ?
F4B2 F1B1 F1B2 B1 -48.4(15) . . . . ?
F3B2 F1B1 F1B2 B1 47.9(13) . . . . ?
B1 F1B1 F1B2 F4A 86(3) . . . . ?
F4B2 F1B1 F1B2 F4A 37(2) . . . . ?
F3B2 F1B1 F1B2 F4A 134(3) . . . . ?
F3B1 F2A F2B2 B1 -53(4) . . . . ?
F4B1 F2A F2B2 B1 51.7(12) . . . . ?
B1 F2A F2B2 F3B1 53(4) . . . . ?
F4B1 F2A F2B2 F3B1 105(4) . . . . ?
F3B1 F2A F2B2 F2B1 -32(9) . . . . ?
B1 F2A F2B2 F2B1 21(5) . . . . ?
F4B1 F2A F2B2 F2B1 73(6) . . . . ?
F3B1 F2A F2B2 F4B1 -105(4) . . . . ?
B1 F2A F2B2 F4B1 -51.7(12) . . . . ?
F3B1 B1 F2B2 F2A 35(4) . . . . ?
F4B1 B1 F2B2 F2A -85(5) . . . . ?
F4B2 B1 F2B2 F2A 45(5) . . . . ?
F3B2 B1 F2B2 F2A 167(5) . . . . ?
F4A B1 F2B2 F2A 4(7) . . . . ?
F1A B1 F2B2 F2A -124(5) . . . . ?
F1B2 B1 F2B2 F2A -74(5) . . . . ?
F2B1 B1 F2B2 F2A 160(6) . . . . ?
F1B1 B1 F2B2 F2A 83(17) . . . . ?
F3A B1 F2B2 F2A 126(5) . . . . ?
F4B1 B1 F2B2 F3B1 -120.3(19) . . . . ?
F4B2 B1 F2B2 F3B1 9(3) . . . . ?
F3B2 B1 F2B2 F3B1 131(3) . . . . ?
F4A B1 F2B2 F3B1 -31(4) . . . . ?
F1A B1 F2B2 F3B1 -159(2) . . . . ?
F1B2 B1 F2B2 F3B1 -110(3) . . . . ?
F2B1 B1 F2B2 F3B1 125(2) . . . . ?
F1B1 B1 F2B2 F3B1 47(16) . . . . ?
F3A B1 F2B2 F3B1 91(2) . . . . ?
F2A B1 F2B2 F3B1 -35(4) . . . . ?
F3B1 B1 F2B2 F2B1 -125(2) . . . . ?
F4B1 B1 F2B2 F2B1 115.2(17) . . . . ?
F4B2 B1 F2B2 F2B1 -115(3) . . . . ?
F3B2 B1 F2B2 F2B1 7(3) . . . . ?
F4A B1 F2B2 F2B1 -156(3) . . . . ?
F1A B1 F2B2 F2B1 76.3(19) . . . . ?
F1B2 B1 F2B2 F2B1 126(3) . . . . ?
F1B1 B1 F2B2 F2B1 -77(15) . . . . ?
F3A B1 F2B2 F2B1 -33.3(19) . . . . ?
F2A B1 F2B2 F2B1 -160(6) . . . . ?
F3B1 B1 F2B2 F4B1 120.3(19) . . . . ?
F4B2 B1 F2B2 F4B1 130(3) . . . . ?
F3B2 B1 F2B2 F4B1 -108(3) . . . . ?
F4A B1 F2B2 F4B1 89(3) . . . . ?
F1A B1 F2B2 F4B1 -38.9(17) . . . . ?
F1B2 B1 F2B2 F4B1 11(3) . . . . ?
F2B1 B1 F2B2 F4B1 -115.2(17) . . . . ?
F1B1 B1 F2B2 F4B1 168(15) . . . . ?
F3A B1 F2B2 F4B1 -148.5(19) . . . . ?
F2A B1 F2B2 F4B1 85(5) . . . . ?
F4B2 F3B1 F2B2 F2A -126(7) . . . . ?
B1 F3B1 F2B2 F2A -113(5) . . . . ?
F4A F3B1 F2B2 F2A -96(5) . . . . ?
F2A F3B1 F2B2 B1 113(5) . . . . ?
F4B2 F3B1 F2B2 B1 -14(5) . . . . ?
F4A F3B1 F2B2 B1 16(2) . . . . ?
F2A F3B1 F2B2 F2B1 155(6) . . . . ?
F4B2 F3B1 F2B2 F2B1 29(5) . . . . ?
B1 F3B1 F2B2 F2B1 42.5(13) . . . . ?
F4A F3B1 F2B2 F2B1 59(3) . . . . ?
F2A F3B1 F2B2 F4B1 71(5) . . . . ?
F4B2 F3B1 F2B2 F4B1 -55(5) . . . . ?
B1 F3B1 F2B2 F4B1 -41.6(12) . . . . ?
F4A F3B1 F2B2 F4B1 -25(3) . . . . ?
F3A F2B1 F2B2 F2A 33(8) . . . . ?
F3B2 F2B1 F2B2 F2A -36(10) . . . . ?
B1 F2B1 F2B2 F2A -25(6) . . . . ?
F1A F2B1 F2B2 F2A -79(7) . . . . ?
F3A F2B1 F2B2 B1 58(3) . . . . ?
F3B2 F2B1 F2B2 B1 -11(5) . . . . ?
F1A F2B1 F2B2 B1 -53.8(14) . . . . ?
F3A F2B1 F2B2 F3B1 14(3) . . . . ?
F3B2 F2B1 F2B2 F3B1 -55(6) . . . . ?
B1 F2B1 F2B2 F3B1 -44.0(15) . . . . ?
F1A F2B1 F2B2 F3B1 -98(2) . . . . ?
F3A F2B1 F2B2 F4B1 102(3) . . . . ?
F3B2 F2B1 F2B2 F4B1 33(6) . . . . ?
B1 F2B1 F2B2 F4B1 44.4(11) . . . . ?
F1A F2B1 F2B2 F4B1 -9.4(15) . . . . ?
F1B2 F4B1 F2B2 F2A 60(8) . . . . ?
F1A F4B1 F2B2 F2A 147(4) . . . . ?
B1 F4B1 F2B2 F2A 83(3) . . . . ?
F1B2 F4B1 F2B2 B1 -23(6) . . . . ?
F1A F4B1 F2B2 B1 64(2) . . . . ?
F2A F4B1 F2B2 B1 -83(3) . . . . ?
F1B2 F4B1 F2B2 F3B1 24(7) . . . . ?
F1A F4B1 F2B2 F3B1 111(3) . . . . ?
B1 F4B1 F2B2 F3B1 46.5(15) . . . . ?
F2A F4B1 F2B2 F3B1 -36(3) . . . . ?
F1B2 F4B1 F2B2 F2B1 -71(7) . . . . ?
F1A F4B1 F2B2 F2B1 16(2) . . . . ?
B1 F4B1 F2B2 F2B1 -48.0(14) . . . . ?
F2A F4B1 F2B2 F2B1 -131(4) . . . . ?
B1 F2B1 F3B2 F3A 77.4(14) . . . . ?
F2B2 F2B1 F3B2 F3A 87(5) . . . . ?
F1A F2B1 F3B2 F3A 132.8(18) . . . . ?
F3A F2B1 F3B2 B1 -77.4(14) . . . . ?
F2B2 F2B1 F3B2 B1 10(5) . . . . ?
F1A F2B1 F3B2 B1 55.5(9) . . . . ?
F3A F2B1 F3B2 F1B1 -58(5) . . . . ?
B1 F2B1 F3B2 F1B1 19(5) . . . . ?
F2B2 F2B1 F3B2 F1B1 29(9) . . . . ?
F1A F2B1 F3B2 F1B1 74(5) . . . . ?
F3A F2B1 F3B2 F1A -132.8(18) . . . . ?
B1 F2B1 F3B2 F1A -55.5(9) . . . . ?
F2B2 F2B1 F3B2 F1A -46(5) . . . . ?
B1 F3A F3B2 F2B1 -80.8(19) . . . . ?
F4B2 F3A F3B2 F2B1 -115(2) . . . . ?
F2B1 F3A F3B2 B1 80.8(19) . . . . ?
F4B2 F3A F3B2 B1 -34.7(16) . . . . ?
F2B1 F3A F3B2 F1B1 135(2) . . . . ?
B1 F3A F3B2 F1B1 54.1(13) . . . . ?
F4B2 F3A F3B2 F1B1 19(2) . . . . ?
F2B1 F3A F3B2 F1A 57(4) . . . . ?
B1 F3A F3B2 F1A -24(3) . . . . ?
F4B2 F3A F3B2 F1A -58(4) . . . . ?
F3B1 B1 F3B2 F2B1 63(5) . . . . ?
F4B1 B1 F3B2 F2B1 -95(4) . . . . ?
F4B2 B1 F3B2 F2B1 111(5) . . . . ?
F2B2 B1 F3B2 F2B1 -10(5) . . . . ?
F4A B1 F3B2 F2B1 158(4) . . . . ?
F1A B1 F3B2 F2B1 -95(4) . . . . ?
F1B2 B1 F3B2 F2B1 -129(5) . . . . ?
F1B1 B1 F3B2 F2B1 161(5) . . . . ?
F3A B1 F3B2 F2B1 60(4) . . . . ?
F2A B1 F3B2 F2B1 0(6) . . . . ?
F3B1 B1 F3B2 F3A 3(5) . . . . ?
F4B1 B1 F3B2 F3A -155(3) . . . . ?
F4B2 B1 F3B2 F3A 52(4) . . . . ?
F2B2 B1 F3B2 F3A -70(4) . . . . ?
F4A B1 F3B2 F3A 98(3) . . . . ?
F1A B1 F3B2 F3A -155(4) . . . . ?
F1B2 B1 F3B2 F3A 172(4) . . . . ?
F2B1 B1 F3B2 F3A -60(4) . . . . ?
F1B1 B1 F3B2 F3A 101(4) . . . . ?
F2A B1 F3B2 F3A -60(5) . . . . ?
F3B1 B1 F3B2 F1B1 -98(3) . . . . ?
F4B1 B1 F3B2 F1B1 103.7(18) . . . . ?
F4B2 B1 F3B2 F1B1 -50(3) . . . . ?
F2B2 B1 F3B2 F1B1 -171(3) . . . . ?
F4A B1 F3B2 F1B1 -3(3) . . . . ?
F1A B1 F3B2 F1B1 104(3) . . . . ?
F1B2 B1 F3B2 F1B1 70(3) . . . . ?
F2B1 B1 F3B2 F1B1 -161(5) . . . . ?
F3A B1 F3B2 F1B1 -101(4) . . . . ?
F2A B1 F3B2 F1B1 -161(3) . . . . ?
F3B1 B1 F3B2 F1A 158(3) . . . . ?
F4B1 B1 F3B2 F1A 0(3) . . . . ?
F4B2 B1 F3B2 F1A -153(2) . . . . ?
F2B2 B1 F3B2 F1A 85(3) . . . . ?
F4A B1 F3B2 F1A -107.0(16) . . . . ?
F1B2 B1 F3B2 F1A -33(3) . . . . ?
F2B1 B1 F3B2 F1A 95(4) . . . . ?
F1B1 B1 F3B2 F1A -104(3) . . . . ?
F3A B1 F3B2 F1A 155(4) . . . . ?
F2A B1 F3B2 F1A 95(3) . . . . ?
F4A F1B1 F3B2 F2B1 -16(9) . . . . ?
B1 F1B1 F3B2 F2B1 -22(5) . . . . ?
F4B2 F1B1 F3B2 F2B1 21(6) . . . . ?
F1B2 F1B1 F3B2 F2B1 -66(5) . . . . ?
F4A F1B1 F3B2 F3A -61(6) . . . . ?
B1 F1B1 F3B2 F3A -67(2) . . . . ?
F4B2 F1B1 F3B2 F3A -24(3) . . . . ?
F1B2 F1B1 F3B2 F3A -111(3) . . . . ?
F4A F1B1 F3B2 B1 5(5) . . . . ?
F4B2 F1B1 F3B2 B1 42.5(15) . . . . ?
F1B2 F1B1 F3B2 B1 -44.4(11) . . . . ?
F4A F1B1 F3B2 F1A 59(5) . . . . ?
B1 F1B1 F3B2 F1A 54.0(15) . . . . ?
F4B2 F1B1 F3B2 F1A 96(2) . . . . ?
F1B2 F1B1 F3B2 F1A 9.6(16) . . . . ?
F4B1 F1A F3B2 F2B1 72(6) . . . . ?
F1B2 F1A F3B2 F2B1 111(4) . . . . ?
B1 F1A F3B2 F2B1 72(3) . . . . ?
F4B1 F1A F3B2 F3A 27(7) . . . . ?
F1B2 F1A F3B2 F3A 67(5) . . . . ?
B1 F1A F3B2 F3A 27(4) . . . . ?
F2B1 F1A F3B2 F3A -44(4) . . . . ?
F4B1 F1A F3B2 B1 0(4) . . . . ?
F1B2 F1A F3B2 B1 39(2) . . . . ?
F2B1 F1A F3B2 B1 -72(3) . . . . ?
F4B1 F1A F3B2 F1B1 -54(5) . . . . ?
F1B2 F1A F3B2 F1B1 -15(3) . . . . ?
B1 F1A F3B2 F1B1 -54.4(15) . . . . ?
F2B1 F1A F3B2 F1B1 -126(3) . . . . ?
F1B1 F4A F4B2 F3B1 -117(4) . . . . ?
B1 F4A F4B2 F3B1 -50(3) . . . . ?
F1B2 F4A F4B2 F3B1 -28(6) . . . . ?
F1B1 F4A F4B2 B1 -67(2) . . . . ?
F1B2 F4A F4B2 B1 22(3) . . . . ?
F3B1 F4A F4B2 B1 50(3) . . . . ?
B1 F4A F4B2 F1B1 67(2) . . . . ?
F1B2 F4A F4B2 F1B1 88(3) . . . . ?
F3B1 F4A F4B2 F1B1 117(4) . . . . ?
F1B1 F4A F4B2 F3A -30(3) . . . . ?
B1 F4A F4B2 F3A 36.6(13) . . . . ?
F1B2 F4A F4B2 F3A 58(4) . . . . ?
F3B1 F4A F4B2 F3A 87(3) . . . . ?
F2A F3B1 F4B2 F4A 33(10) . . . . ?
B1 F3B1 F4B2 F4A 52(3) . . . . ?
F2B2 F3B1 F4B2 F4A 64(7) . . . . ?
F2A F3B1 F4B2 B1 -19(7) . . . . ?
F2B2 F3B1 F4B2 B1 13(4) . . . . ?
F4A F3B1 F4B2 B1 -52(3) . . . . ?
F2A F3B1 F4B2 F1B1 -12(11) . . . . ?
B1 F3B1 F4B2 F1B1 6(4) . . . . ?
F2B2 F3B1 F4B2 F1B1 19(8) . . . . ?
F4A F3B1 F4B2 F1B1 -45(3) . . . . ?
F2A F3B1 F4B2 F3A -68(8) . . . . ?
B1 F3B1 F4B2 F3A -49.2(9) . . . . ?
F2B2 F3B1 F4B2 F3A -37(5) . . . . ?
F4A F3B1 F4B2 F3A -101(3) . . . . ?
F3B1 B1 F4B2 F4A -130(5) . . . . ?
F4B1 B1 F4B2 F4A -49(5) . . . . ?
F3B2 B1 F4B2 F4A 97(4) . . . . ?
F2B2 B1 F4B2 F4A -141(4) . . . . ?
F1A B1 F4B2 F4A 11(7) . . . . ?
F1B2 B1 F4B2 F4A -23(4) . . . . ?
F2B1 B1 F4B2 F4A 140(3) . . . . ?
F1B1 B1 F4B2 F4A 44(3) . . . . ?
F3A B1 F4B2 F4A 130(3) . . . . ?
F2A B1 F4B2 F4A -121(3) . . . . ?
F4B1 B1 F4B2 F3B1 81(4) . . . . ?
F3B2 B1 F4B2 F3B1 -133(4) . . . . ?
F2B2 B1 F4B2 F3B1 -12(4) . . . . ?
F4A B1 F4B2 F3B1 130(5) . . . . ?
F1A B1 F4B2 F3B1 140(4) . . . . ?
F1B2 B1 F4B2 F3B1 107(4) . . . . ?
F2B1 B1 F4B2 F3B1 -90(3) . . . . ?
F1B1 B1 F4B2 F3B1 174(4) . . . . ?
F3A B1 F4B2 F3B1 -100(4) . . . . ?
F2A B1 F4B2 F3B1 9(4) . . . . ?
F3B1 B1 F4B2 F1B1 -174(4) . . . . ?
F4B1 B1 F4B2 F1B1 -93(2) . . . . ?
F3B2 B1 F4B2 F1B1 53(3) . . . . ?
F2B2 B1 F4B2 F1B1 174(3) . . . . ?
F4A B1 F4B2 F1B1 -44(3) . . . . ?
F1A B1 F4B2 F1B1 -34(5) . . . . ?
F1B2 B1 F4B2 F1B1 -67(3) . . . . ?
F2B1 B1 F4B2 F1B1 96(2) . . . . ?
F3A B1 F4B2 F1B1 86(2) . . . . ?
F2A B1 F4B2 F1B1 -165(2) . . . . ?
F3B1 B1 F4B2 F3A 100(4) . . . . ?
F4B1 B1 F4B2 F3A -179(3) . . . . ?
F3B2 B1 F4B2 F3A -33(3) . . . . ?
F2B2 B1 F4B2 F3A 88(3) . . . . ?
F4A B1 F4B2 F3A -130(3) . . . . ?
F1A B1 F4B2 F3A -120(5) . . . . ?
F1B2 B1 F4B2 F3A -153(3) . . . . ?
F2B1 B1 F4B2 F3A 10(2) . . . . ?
F1B1 B1 F4B2 F3A -86(2) . . . . ?
F2A B1 F4B2 F3A 108.9(11) . . . . ?
B1 F1B1 F4B2 F4A -93(3) . . . . ?
F3B2 F1B1 F4B2 F4A -134(4) . . . . ?
F1B2 F1B1 F4B2 F4A -50(3) . . . . ?
F4A F1B1 F4B2 F3B1 87(6) . . . . ?
B1 F1B1 F4B2 F3B1 -7(5) . . . . ?
F3B2 F1B1 F4B2 F3B1 -47(5) . . . . ?
F1B2 F1B1 F4B2 F3B1 36(5) . . . . ?
F4A F1B1 F4B2 B1 93(3) . . . . ?
F3B2 F1B1 F4B2 B1 -40.8(14) . . . . ?
F1B2 F1B1 F4B2 B1 42.9(11) . . . . ?
F4A F1B1 F4B2 F3A 148(3) . . . . ?
B1 F1B1 F4B2 F3A 55.2(13) . . . . ?
F3B2 F1B1 F4B2 F3A 14.4(18) . . . . ?
F1B2 F1B1 F4B2 F3A 98.1(17) . . . . ?
F2B1 F3A F4B2 F4A -61(4) . . . . ?
F3B2 F3A F4B2 F4A -2(3) . . . . ?
B1 F3A F4B2 F4A -47(2) . . . . ?
F2B1 F3A F4B2 F3B1 51(5) . . . . ?
F3B2 F3A F4B2 F3B1 110(4) . . . . ?
B1 F3A F4B2 F3B1 66(3) . . . . ?
F2B1 F3A F4B2 B1 -14(3) . . . . ?
F3B2 F3A F4B2 B1 45(3) . . . . ?
F2B1 F3A F4B2 F1B1 -82(4) . . . . ?
F3B2 F3A F4B2 F1B1 -23(3) . . . . ?
B1 F3A F4B2 F1B1 -67.6(19) . . . . ?
C2A C3 C5 C7 -88.6(17) . . . . ?
C2B C3 C5 C7 -56(3) . . . . ?
S1A C3 C5 C7 -167.5(8) . . . . ?
S1B C3 C5 C7 -160.3(13) . . . . ?
C2A C3 C5 C11 33.0(19) . . . . ?
C2B C3 C5 C11 66(3) . . . . ?
S1A C3 C5 C11 -45.9(13) . . . . ?
S1B C3 C5 C11 -38.6(19) . . . . ?
C2A C3 C5 C9 151.5(14) . . . . ?
C2B C3 C5 C9 -176(3) . . . . ?
S1A C3 C5 C9 72.6(12) . . . . ?
S1B C3 C5 C9 79.9(16) . . . . ?
C2A C3 S1A C1A 107.2(12) . . . . ?
C5 C3 S1A C1A -133.6(12) . . . . ?
C2B C3 S1A C1A 99(2) . . . . ?
S1B C3 S1A C1A 63(2) . . . . ?
C5 C3 S1A C2A 119.2(13) . . . . ?
C2B C3 S1A C2A -8(2) . . . . ?
S1B C3 S1A C2A -44(2) . . . . ?
C5 C3 C2A C4A 137(2) . . . . ?
C2B C3 C2A C4A 45(4) . . . . ?
S1A C3 C2A C4A -118(3) . . . . ?
S1B C3 C2A C4A -102(3) . . . . ?
C5 C3 C2A S1A -105.2(13) . . . . ?
C2B C3 C2A S1A 163(5) . . . . ?
S1B C3 C2A S1A 16.1(10) . . . . ?
C1A S1A C2A C3 -93.0(12) . . . . ?
C1A S1A C2A C4A 23(2) . . . . ?
C3 S1A C2A C4A 116.0(19) . . . . ?
C3 C2A C4A C10A 153.9(19) . . . . ?
S1A C2A C4A C10A 70(2) . . . . ?
C3 C2A C4A C6A 32(4) . . . . ?
S1A C2A C4A C6A -52(3) . . . . ?
C3 C2A C4A C8A -89(2) . . . . ?
S1A C2A C4A C8A -172.8(15) . . . . ?
C2A C3 S1B C4B 34.8(18) . . . . ?
C5 C3 S1B C4B 142(2) . . . . ?
C2B C3 S1B C4B 20(3) . . . . ?
S1A C3 S1B C4B 163(3) . . . . ?
C2A C3 S1B C1B 139.8(19) . . . . ?
C5 C3 S1B C1B -112.9(16) . . . . ?
C2B C3 S1B C1B 125(2) . . . . ?
S1A C3 S1B C1B -92(3) . . . . ?
C2A C3 S1B C2B 15(2) . . . . ?
C5 C3 S1B C2B 122(2) . . . . ?
S1A C3 S1B C2B 143(3) . . . . ?
C2A C3 C2B C4B -51(4) . . . . ?
C5 C3 C2B C4B -157(3) . . . . ?
S1A C3 C2B C4B -35(4) . . . . ?
S1B C3 C2B C4B -24(3) . . . . ?
C2A C3 C2B C8B -169(8) . . . . ?
C5 C3 C2B C8B 85(4) . . . . ?
S1A C3 C2B C8B -153(4) . . . . ?
S1B C3 C2B C8B -142(4) . . . . ?
C2A C3 C2B S1B -27(5) . . . . ?
C5 C3 C2B S1B -133.3(18) . . . . ?
S1A C3 C2B S1B -11.3(9) . . . . ?
C3 S1B C2B C4B 149(4) . . . . ?
C1B S1B C2B C4B 78(4) . . . . ?
C4B S1B C2B C8B -59(7) . . . . ?
C3 S1B C2B C8B 91(7) . . . . ?
C1B S1B C2B C8B 19(9) . . . . ?
C4B S1B C2B C3 -149(4) . . . . ?
C1B S1B C2B C3 -72(3) . . . . ?
C8B C2B C4B C6B 36(6) . . . . ?
C3 C2B C4B C6B -90(6) . . . . ?
S1B C2B C4B C6B -115(5) . . . . ?
C8B C2B C4B C10B -101(5) . . . . ?
C3 C2B C4B C10B 132(4) . . . . ?
S1B C2B C4B C10B 108(5) . . . . ?
C8B C2B C4B S1B 151(3) . . . . ?
C3 C2B C4B S1B 25(3) . . . . ?
C3 S1B C4B C6B 100(3) . . . . ?
C1B S1B C4B C6B 2(4) . . . . ?
C2B S1B C4B C6B 122(4) . . . . ?
C3 S1B C4B C2B -22(2) . . . . ?
C1B S1B C4B C2B -120(3) . . . . ?
C3 S1B C4B C10B -134(3) . . . . ?
C1B S1B C4B C10B 128(3) . . . . ?
C2B S1B C4B C10B -112(4) . . . . ?
